data_1517102
loop_
_publ_author_name
'Shi, Xueliang'
'Burrezo, Paula Mayorga'
'Lee, Sangsu'
'Zhang, Wenhua'
'Zheng, Bin'
'Dai, Gaole'
'Chang, Jingjing'
'L\'opez Navarrete, Juan T.'
'Huang, Kuo-Wei'
'Kim, Dongho'
'Casado, Juan'
'Chi, Chunyan'

_publ_section_title
;
 Antiaromatic bisindeno-[n]thienoacenes with small singlet biradical
 characters: syntheses, structures and chain length dependent physical
 properties
;
_journal_issue 11
_journal_name_full 'Chem. Sci.'
_journal_page_first 4490
_journal_paper_doi 10.1039/C4SC01769B
_journal_volume 5
_journal_year 2014
_chemical_formula_moiety 'C40 H34 S2'
_chemical_formula_sum 'C40 H34 S2'
_chemical_formula_weight 578.79
_space_group_IT_number 15
_symmetry_cell_setting monoclinic
_symmetry_space_group_name_Hall '-C 2yc'
_symmetry_space_group_name_H-M 'C 1 2/c 1'
_atom_sites_solution_hydrogens geom
_atom_sites_solution_primary direct
_atom_sites_solution_secondary difmap
_audit_creation_method SHELXL-97
_audit_update_record
;
2013-01-09 # Formatted by publCIF
;
_cell_angle_alpha 90.00
_cell_angle_beta 122.105(4)
_cell_angle_gamma 90.00
_cell_formula_units_Z 8
_cell_length_a 24.0560(10)
_cell_length_b 16.0276(10)
_cell_length_c 18.3518(16)
_cell_measurement_reflns_used 1595
_cell_measurement_temperature 123(2)
_cell_measurement_theta_max 65.67
_cell_measurement_theta_min 11.71
_cell_volume 5993.7(7)
_computing_cell_refinement 'ApexII (Bruker, 2011)'
_computing_data_collection 'ApexII (Bruker, 2011)'
_computing_data_reduction 'ApexII (Bruker, 2011)'
_computing_molecular_graphics 'SHELXL-97 (Sheldrick, 2008)'
_computing_publication_material 'publCIF (Westrip, 2010)'
_computing_structure_refinement 'SHELXL-97 (Sheldrick, 2008)'
_computing_structure_solution 'SHELXS-97 (Sheldrick, 2008)'
_diffrn_ambient_temperature 123(2)
_diffrn_measured_fraction_theta_full 0.970
_diffrn_measured_fraction_theta_max 0.970
_diffrn_measurement_device_type 'Bruker ApexII'
_diffrn_measurement_method 'phi and omega scans'
_diffrn_radiation_monochromator graphite
_diffrn_radiation_source 'fine-focus sealed tube'
_diffrn_radiation_type CuK\a
_diffrn_radiation_wavelength 1.54178
_diffrn_reflns_av_R_equivalents 0.2779
_diffrn_reflns_av_sigmaI/netI 0.2520
_diffrn_reflns_limit_h_max 28
_diffrn_reflns_limit_h_min -28
_diffrn_reflns_limit_k_max 19
_diffrn_reflns_limit_k_min -19
_diffrn_reflns_limit_l_max 21
_diffrn_reflns_limit_l_min -18
_diffrn_reflns_number 24423
_diffrn_reflns_theta_full 68.11
_diffrn_reflns_theta_max 68.11
_diffrn_reflns_theta_min 3.51
_diffrn_standards_decay_% 0
_diffrn_standards_interval_count 0
_diffrn_standards_interval_time 0
_diffrn_standards_number 0
_exptl_absorpt_coefficient_mu 1.810
_exptl_absorpt_correction_T_max 0.9821
_exptl_absorpt_correction_T_min 0.7135
_exptl_absorpt_correction_type multi-scan
_exptl_absorpt_process_details 'SADABS, (Sheldrick 2008)'
_exptl_crystal_colour black
_exptl_crystal_density_diffrn 1.283
_exptl_crystal_density_method 'not measured'
_exptl_crystal_description plate
_exptl_crystal_F_000 2448
_exptl_crystal_size_max 0.20
_exptl_crystal_size_mid 0.06
_exptl_crystal_size_min 0.01
_refine_diff_density_max 1.199
_refine_diff_density_min -0.988
_refine_diff_density_rms 0.162
_refine_ls_extinction_method none
_refine_ls_goodness_of_fit_ref 1.156
_refine_ls_hydrogen_treatment constr
_refine_ls_matrix_type full
_refine_ls_number_parameters 385
_refine_ls_number_reflns 5317
_refine_ls_number_restraints 0
_refine_ls_restrained_S_all 1.156
_refine_ls_R_factor_all 0.1843
_refine_ls_R_factor_gt 0.1245
_refine_ls_shift/su_max 0.000
_refine_ls_shift/su_mean 0.000
_refine_ls_structure_factor_coef Fsqd
_refine_ls_weighting_details 'calc w=1/[\s^2^(Fo^2^)+(0.2000P)^2^+0.0000P] where P=(Fo^2^+2Fc^2^)/3'
_refine_ls_weighting_scheme calc
_refine_ls_wR_factor_gt 0.3045
_refine_ls_wR_factor_ref 0.3754
_reflns_number_gt 3267
_reflns_number_total 5317
_reflns_threshold_expression >2sigma(I)
_cod_data_source_file c4sc01769b2.cif
_cod_data_source_block CHS
_cod_depositor_comments 'Adding full bibliography for 1517099--1517103.cif.'
_cod_original_sg_symbol_H-M C2/c
_cod_database_code 1517102

loop_
_symmetry_equiv_pos_as_xyz
'x, y, z'
'-x, y, -z+1/2'
'x+1/2, y+1/2, z'
'-x+1/2, y+1/2, -z+1/2'
'-x, -y, -z'
'x, -y, z-1/2'
'-x+1/2, -y+1/2, -z'
'x+1/2, -y+1/2, z-1/2'

loop_
_atom_site_label
_atom_site_type_symbol
_atom_site_fract_x
_atom_site_fract_y
_atom_site_fract_z
_atom_site_U_iso_or_equiv
_atom_site_adp_type
_atom_site_occupancy
_atom_site_symmetry_multiplicity
_atom_site_calc_flag
_atom_site_refinement_flags
S1 S 0.42585(8) 0.34459(7) 0.86469(8) 0.0412(5) Uani 1 1 d .
S2 S 0.56395(8) 0.51864(7) 0.87694(8) 0.0395(5) Uani 1 1 d .
C1 C 0.4043(3) 0.4442(3) 0.8807(3) 0.0393(13) Uani 1 1 d .
C2 C 0.3560(3) 0.4773(3) 0.8898(3) 0.0394(13) Uani 1 1 d .
C3 C 0.3690(3) 0.5683(3) 0.9026(3) 0.0387(13) Uani 1 1 d .
C4 C 0.3355(3) 0.6344(3) 0.9122(3) 0.0452(14) Uani 1 1 d .
H4 H 0.2964 0.6248 0.9118 0.054 Uiso 1 1 calc R
C5 C 0.3609(4) 0.7150(4) 0.9224(4) 0.0527(16) Uani 1 1 d .
H5 H 0.3382 0.7601 0.9289 0.063 Uiso 1 1 calc R
C6 C 0.4170(4) 0.7315(3) 0.9233(4) 0.0492(15) Uani 1 1 d .
H6 H 0.4329 0.7871 0.9315 0.059 Uiso 1 1 calc R
C7 C 0.4514(4) 0.6670(3) 0.9124(3) 0.0449(14) Uani 1 1 d .
H7 H 0.4903 0.6780 0.9125 0.054 Uiso 1 1 calc R
C8 C 0.4268(3) 0.5873(3) 0.9014(3) 0.0359(12) Uani 1 1 d .
C9 C 0.4496(3) 0.5076(3) 0.8876(3) 0.0328(11) Uani 1 1 d .
C10 C 0.4977(3) 0.4765(3) 0.8776(3) 0.0401(13) Uani 1 1 d .
C11 C 0.4933(3) 0.3862(3) 0.8664(3) 0.0417(14) Uani 1 1 d .
C12 C 0.5440(3) 0.3548(3) 0.8627(3) 0.0379(12) Uani 1 1 d .
C13 C 0.5718(4) 0.2740(3) 0.8604(3) 0.0440(14) Uani 1 1 d .
C14 C 0.5496(3) 0.1934(3) 0.8554(3) 0.0425(13) Uani 1 1 d .
H14 H 0.5096 0.1826 0.8525 0.051 Uiso 1 1 calc R
C15 C 0.5884(4) 0.1280(3) 0.8549(3) 0.0495(16) Uani 1 1 d .
H15 H 0.5754 0.0718 0.8535 0.059 Uiso 1 1 calc R
C16 C 0.6448(4) 0.1448(3) 0.8565(4) 0.0497(16) Uani 1 1 d .
H16 H 0.6695 0.0997 0.8544 0.060 Uiso 1 1 calc R
C17 C 0.6672(3) 0.2258(3) 0.8613(3) 0.0459(14) Uani 1 1 d .
H17 H 0.7067 0.2362 0.8629 0.055 Uiso 1 1 calc R
C18 C 0.6298(3) 0.2920(3) 0.8635(3) 0.0400(13) Uani 1 1 d .
C19 C 0.6412(3) 0.3838(3) 0.8687(3) 0.0395(13) Uani 1 1 d .
C20 C 0.5887(3) 0.4184(3) 0.8677(3) 0.0381(12) Uani 1 1 d .
C21 C 0.3007(3) 0.4334(3) 0.8843(3) 0.0397(13) Uani 1 1 d .
C22 C 0.2722(3) 0.3647(3) 0.8311(3) 0.0409(13) Uani 1 1 d .
H22 H 0.2890 0.3464 0.7971 0.049 Uiso 1 1 calc R
C23 C 0.2203(3) 0.3220(3) 0.8259(3) 0.0415(13) Uani 1 1 d .
H23 H 0.2020 0.2755 0.7883 0.050 Uiso 1 1 calc R
C24 C 0.1944(4) 0.3459(3) 0.8747(3) 0.0442(14) Uani 1 1 d .
C25 C 0.2230(3) 0.4150(3) 0.9292(3) 0.0435(14) Uani 1 1 d .
H25 H 0.2064 0.4331 0.9633 0.052 Uiso 1 1 calc R
C26 C 0.2750(3) 0.4573(3) 0.9341(3) 0.0431(13) Uani 1 1 d .
H26 H 0.2937 0.5036 0.9720 0.052 Uiso 1 1 calc R
C27 C 0.1360(4) 0.3034(4) 0.8697(4) 0.0485(15) Uani 1 1 d .
C28 C 0.1559(4) 0.2666(4) 0.9582(4) 0.0557(16) Uani 1 1 d .
H28A H 0.1774 0.3098 1.0025 0.084 Uiso 1 1 calc R
H28B H 0.1863 0.2200 0.9719 0.084 Uiso 1 1 calc R
H28C H 0.1166 0.2467 0.9564 0.084 Uiso 1 1 calc R
C29 C 0.0814(4) 0.3678(4) 0.8426(4) 0.0528(15) Uani 1 1 d .
H29A H 0.0441 0.3414 0.8412 0.079 Uiso 1 1 calc R
H29B H 0.0672 0.3892 0.7853 0.079 Uiso 1 1 calc R
H29C H 0.0978 0.4139 0.8839 0.079 Uiso 1 1 calc R
C30 C 0.1095(4) 0.2324(4) 0.8043(5) 0.0629(19) Uani 1 1 d .
H30A H 0.0700 0.2091 0.7996 0.094 Uiso 1 1 calc R
H30B H 0.1429 0.1888 0.8231 0.094 Uiso 1 1 calc R
H30C H 0.0985 0.2538 0.7481 0.094 Uiso 1 1 calc R
C31 C 0.6956(3) 0.4281(3) 0.8714(3) 0.0366(12) Uani 1 1 d .
C32 C 0.6863(3) 0.5044(3) 0.8294(3) 0.0413(13) Uani 1 1 d .
H32 H 0.6439 0.5290 0.8001 0.050 Uiso 1 1 calc R
C33 C 0.7371(3) 0.5451(3) 0.8294(3) 0.0427(13) Uani 1 1 d .
H33 H 0.7288 0.5963 0.7993 0.051 Uiso 1 1 calc R
C34 C 0.8005(3) 0.5118(3) 0.8730(3) 0.0443(15) Uani 1 1 d .
C35 C 0.8103(3) 0.4376(3) 0.9187(3) 0.0421(13) Uani 1 1 d .
H35 H 0.8531 0.4143 0.9508 0.051 Uiso 1 1 calc R
C36 C 0.7600(3) 0.3980(3) 0.9185(3) 0.0412(13) Uani 1 1 d .
H36 H 0.7689 0.3484 0.9513 0.049 Uiso 1 1 calc R
C37 C 0.8563(3) 0.5510(3) 0.8689(4) 0.0446(14) Uani 1 1 d .
C38 C 0.9179(4) 0.5646(4) 0.9582(4) 0.0584(17) Uani 1 1 d .
H38A H 0.9526 0.5891 0.9521 0.088 Uiso 1 1 calc R
H38B H 0.9329 0.5109 0.9881 0.088 Uiso 1 1 calc R
H38C H 0.9077 0.6024 0.9914 0.088 Uiso 1 1 calc R
C39 C 0.8364(4) 0.6372(4) 0.8243(4) 0.0547(17) Uani 1 1 d .
H39A H 0.8721 0.6593 0.8192 0.082 Uiso 1 1 calc R
H39B H 0.8277 0.6757 0.8586 0.082 Uiso 1 1 calc R
H39C H 0.7968 0.6313 0.7669 0.082 Uiso 1 1 calc R
C40 C 0.8746(4) 0.4939(4) 0.8173(4) 0.0529(16) Uani 1 1 d .
H40A H 0.8370 0.4892 0.7580 0.079 Uiso 1 1 calc R
H40B H 0.8862 0.4384 0.8438 0.079 Uiso 1 1 calc R
H40C H 0.9120 0.5177 0.8172 0.079 Uiso 1 1 calc R

loop_
_atom_site_aniso_label
_atom_site_aniso_U_11
_atom_site_aniso_U_22
_atom_site_aniso_U_33
_atom_site_aniso_U_23
_atom_site_aniso_U_13
_atom_site_aniso_U_12
S1 0.0660(11) 0.0275(7) 0.0472(8) -0.0027(4) 0.0417(8) -0.0010(6)
S2 0.0624(10) 0.0282(7) 0.0435(7) 0.0002(4) 0.0387(7) 0.0015(5)
C1 0.065(4) 0.030(2) 0.034(2) -0.0001(18) 0.034(3) -0.007(2)
C2 0.058(4) 0.038(3) 0.033(2) 0.0007(19) 0.031(3) 0.001(2)
C3 0.060(4) 0.030(2) 0.036(2) 0.0036(18) 0.032(3) 0.009(2)
C4 0.067(4) 0.035(3) 0.045(3) -0.002(2) 0.037(3) 0.004(3)
C5 0.087(5) 0.032(3) 0.059(3) 0.001(2) 0.052(4) 0.011(3)
C6 0.080(5) 0.032(3) 0.051(3) 0.001(2) 0.045(3) 0.007(3)
C7 0.074(4) 0.031(3) 0.044(3) 0.003(2) 0.041(3) 0.004(3)
C8 0.056(4) 0.027(2) 0.036(2) -0.0006(18) 0.032(3) 0.006(2)
C9 0.044(3) 0.031(2) 0.036(2) -0.0010(18) 0.030(2) 0.002(2)
C10 0.065(4) 0.031(3) 0.035(2) 0.0048(18) 0.034(3) 0.005(2)
C11 0.071(4) 0.030(3) 0.036(2) -0.0014(18) 0.037(3) -0.002(2)
C12 0.060(4) 0.031(3) 0.037(2) -0.0009(18) 0.036(3) 0.002(2)
C13 0.081(4) 0.028(2) 0.041(2) -0.0006(19) 0.045(3) 0.004(3)
C14 0.063(4) 0.035(3) 0.040(2) 0.001(2) 0.034(3) 0.005(3)
C15 0.088(5) 0.029(2) 0.044(3) -0.001(2) 0.044(3) 0.001(3)
C16 0.091(5) 0.028(2) 0.046(3) -0.001(2) 0.048(3) 0.009(3)
C17 0.074(4) 0.038(3) 0.042(3) 0.000(2) 0.042(3) 0.008(3)
C18 0.069(4) 0.031(2) 0.034(2) 0.0008(18) 0.036(3) 0.005(2)
C19 0.062(4) 0.033(3) 0.036(2) 0.0008(18) 0.034(3) 0.004(2)
C20 0.057(4) 0.033(2) 0.037(2) -0.0002(19) 0.033(3) -0.004(2)
C21 0.061(4) 0.032(3) 0.038(2) 0.0062(18) 0.035(3) 0.009(2)
C22 0.062(4) 0.037(3) 0.040(2) 0.000(2) 0.038(3) 0.004(3)
C23 0.061(4) 0.030(2) 0.041(2) -0.0024(19) 0.032(3) -0.002(2)
C24 0.074(4) 0.031(3) 0.039(3) 0.0025(19) 0.038(3) 0.003(3)
C25 0.071(4) 0.034(3) 0.041(2) 0.001(2) 0.040(3) 0.006(3)
C26 0.066(4) 0.034(3) 0.042(2) -0.001(2) 0.037(3) 0.003(3)
C27 0.077(5) 0.040(3) 0.045(3) 0.005(2) 0.044(3) 0.003(3)
C28 0.075(5) 0.050(3) 0.056(3) 0.013(3) 0.044(4) 0.000(3)
C29 0.067(5) 0.047(3) 0.052(3) 0.007(2) 0.036(3) 0.005(3)
C30 0.083(5) 0.051(4) 0.077(4) -0.020(3) 0.058(4) -0.022(4)
C31 0.059(4) 0.031(2) 0.036(2) 0.0021(18) 0.035(3) 0.008(2)
C32 0.056(4) 0.040(3) 0.041(3) 0.002(2) 0.035(3) 0.007(3)
C33 0.068(4) 0.033(2) 0.039(2) 0.0030(19) 0.037(3) 0.000(3)
C34 0.078(5) 0.035(3) 0.037(2) -0.0011(19) 0.041(3) 0.001(3)
C35 0.056(4) 0.039(3) 0.042(3) 0.001(2) 0.033(3) 0.003(3)
C36 0.064(4) 0.030(2) 0.047(3) 0.002(2) 0.041(3) 0.003(2)
C37 0.066(4) 0.036(3) 0.043(3) -0.004(2) 0.037(3) 0.001(3)
C38 0.078(5) 0.057(4) 0.057(3) -0.008(3) 0.047(4) -0.008(3)
C39 0.091(5) 0.034(3) 0.064(3) -0.003(3) 0.058(4) -0.006(3)
C40 0.087(5) 0.039(3) 0.061(3) -0.007(2) 0.058(4) -0.006(3)

loop_
_atom_type_symbol
_atom_type_description
_atom_type_scat_dispersion_real
_atom_type_scat_dispersion_imag
_atom_type_scat_source
C C 0.0181 0.0091 'International Tables Vol C Tables 4.2.6.8 and 6.1.1.4'
H H 0.0000 0.0000 'International Tables Vol C Tables 4.2.6.8 and 6.1.1.4'
S S 0.3331 0.5567 'International Tables Vol C Tables 4.2.6.8 and 6.1.1.4'

loop_
_geom_angle_atom_site_label_1
_geom_angle_atom_site_label_2
_geom_angle_atom_site_label_3
_geom_angle
C11 S1 C1 90.2(3)
C10 S2 C20 90.2(3)
C2 C1 C9 111.5(4)
C2 C1 S1 136.2(4)
C9 C1 S1 112.3(4)
C1 C2 C21 127.4(5)
C1 C2 C3 106.3(5)
C21 C2 C3 126.3(5)
C4 C3 C8 118.0(5)
C4 C3 C2 132.7(6)
C8 C3 C2 109.3(5)
C3 C4 C5 118.5(6)
C3 C4 H4 120.7
C5 C4 H4 120.7
C6 C5 C4 122.6(5)
C6 C5 H5 118.7
C4 C5 H5 118.7
C5 C6 C7 120.6(6)
C5 C6 H6 119.7
C7 C6 H6 119.7
C8 C7 C6 117.6(6)
C8 C7 H7 121.2
C6 C7 H7 121.2
C7 C8 C3 122.7(5)
C7 C8 C9 131.5(5)
C3 C8 C9 105.8(4)
C10 C9 C1 112.8(5)
C10 C9 C8 140.1(5)
C1 C9 C8 107.1(5)
C9 C10 C11 112.3(5)
C9 C10 S2 135.2(4)
C11 C10 S2 112.5(4)
C12 C11 C10 112.1(6)
C12 C11 S1 135.5(4)
C10 C11 S1 112.4(5)
C11 C12 C20 113.2(5)
C11 C12 C13 140.0(5)
C20 C12 C13 106.7(5)
C14 C13 C18 122.6(5)
C14 C13 C12 131.2(6)
C18 C13 C12 106.1(5)
C13 C14 C15 117.4(6)
C13 C14 H14 121.3
C15 C14 H14 121.3
C16 C15 C14 120.5(5)
C16 C15 H15 119.7
C14 C15 H15 119.7
C15 C16 C17 122.1(6)
C15 C16 H16 118.9
C17 C16 H16 118.9
C16 C17 C18 118.3(6)
C16 C17 H17 120.9
C18 C17 H17 120.9
C13 C18 C17 119.0(5)
C13 C18 C19 110.6(5)
C17 C18 C19 130.4(6)
C20 C19 C31 127.2(5)
C20 C19 C18 105.1(5)
C31 C19 C18 127.6(5)
C19 C20 C12 111.4(5)
C19 C20 S2 136.6(4)
C12 C20 S2 111.9(4)
C22 C21 C26 117.0(6)
C22 C21 C2 121.4(5)
C26 C21 C2 121.6(5)
C23 C22 C21 122.0(5)
C23 C22 H22 119.0
C21 C22 H22 119.0
C22 C23 C24 121.2(5)
C22 C23 H23 119.4
C24 C23 H23 119.4
C23 C24 C25 117.3(6)
C23 C24 C27 123.7(5)
C25 C24 C27 119.0(5)
C26 C25 C24 121.2(5)
C26 C25 H25 119.4
C24 C25 H25 119.4
C25 C26 C21 121.3(5)
C25 C26 H26 119.3
C21 C26 H26 119.3
C24 C27 C30 111.5(5)
C24 C27 C29 108.9(5)
C30 C27 C29 108.6(6)
C24 C27 C28 110.4(5)
C30 C27 C28 108.0(5)
C29 C27 C28 109.4(5)
C27 C28 H28A 109.5
C27 C28 H28B 109.5
H28A C28 H28B 109.5
C27 C28 H28C 109.5
H28A C28 H28C 109.5
H28B C28 H28C 109.5
C27 C29 H29A 109.5
C27 C29 H29B 109.5
H29A C29 H29B 109.5
C27 C29 H29C 109.5
H29A C29 H29C 109.5
H29B C29 H29C 109.5
C27 C30 H30A 109.5
C27 C30 H30B 109.5
H30A C30 H30B 109.5
C27 C30 H30C 109.5
H30A C30 H30C 109.5
H30B C30 H30C 109.5
C32 C31 C36 116.4(5)
C32 C31 C19 121.7(5)
C36 C31 C19 121.9(4)
C33 C32 C31 121.9(6)
C33 C32 H32 119.1
C31 C32 H32 119.1
C32 C33 C34 120.9(5)
C32 C33 H33 119.5
C34 C33 H33 119.5
C33 C34 C35 116.9(6)
C33 C34 C37 122.4(5)
C35 C34 C37 120.6(6)
C36 C35 C34 121.7(6)
C36 C35 H35 119.1
C34 C35 H35 119.1
C35 C36 C31 122.0(5)
C35 C36 H36 119.0
C31 C36 H36 119.0
C34 C37 C38 112.6(5)
C34 C37 C40 109.4(5)
C38 C37 C40 108.2(6)
C34 C37 C39 111.3(5)
C38 C37 C39 106.9(5)
C40 C37 C39 108.4(5)
C37 C38 H38A 109.5
C37 C38 H38B 109.5
H38A C38 H38B 109.5
C37 C38 H38C 109.5
H38A C38 H38C 109.5
H38B C38 H38C 109.5
C37 C39 H39A 109.5
C37 C39 H39B 109.5
H39A C39 H39B 109.5
C37 C39 H39C 109.5
H39A C39 H39C 109.5
H39B C39 H39C 109.5
C37 C40 H40A 109.5
C37 C40 H40B 109.5
H40A C40 H40B 109.5
C37 C40 H40C 109.5
H40A C40 H40C 109.5
H40B C40 H40C 109.5

loop_
_geom_bond_atom_site_label_1
_geom_bond_atom_site_label_2
_geom_bond_distance
S1 C11 1.739(6)
S1 C1 1.751(5)
S2 C10 1.737(6)
S2 C20 1.752(5)
C1 C2 1.366(8)
C1 C9 1.445(7)
C2 C21 1.463(8)
C2 C3 1.483(7)
C3 C4 1.398(8)
C3 C8 1.433(8)
C4 C5 1.398(9)
C4 H4 0.9500
C5 C6 1.367(10)
C5 H5 0.9500
C6 C7 1.404(8)
C6 H6 0.9500
C7 C8 1.378(8)
C7 H7 0.9500
C8 C9 1.465(7)
C9 C10 1.358(8)
C10 C11 1.458(8)
C11 C12 1.355(8)
C12 C20 1.448(8)
C12 C13 1.469(7)
C13 C14 1.383(8)
C13 C18 1.395(9)
C14 C15 1.408(8)
C14 H14 0.9500
C15 C16 1.368(10)
C15 H15 0.9500
C16 C17 1.391(8)
C16 H16 0.9500
C17 C18 1.405(8)
C17 H17 0.9500
C18 C19 1.491(7)
C19 C20 1.372(8)
C19 C31 1.467(8)
C21 C22 1.387(8)
C21 C26 1.401(7)
C22 C23 1.382(9)
C22 H22 0.9500
C23 C24 1.389(8)
C23 H23 0.9500
C24 C25 1.404(8)
C24 C27 1.520(9)
C25 C26 1.382(9)
C25 H25 0.9500
C26 H26 0.9500
C27 C30 1.526(8)
C27 C29 1.531(9)
C27 C28 1.545(7)
C28 H28A 0.9800
C28 H28B 0.9800
C28 H28C 0.9800
C29 H29A 0.9800
C29 H29B 0.9800
C29 H29C 0.9800
C30 H30A 0.9800
C30 H30B 0.9800
C30 H30C 0.9800
C31 C32 1.397(7)
C31 C36 1.398(9)
C32 C33 1.387(9)
C32 H32 0.9500
C33 C34 1.397(9)
C33 H33 0.9500
C34 C35 1.400(7)
C34 C37 1.521(9)
C35 C36 1.366(8)
C35 H35 0.9500
C36 H36 0.9500
C37 C38 1.531(10)
C37 C40 1.540(7)
C37 C39 1.546(8)
C38 H38A 0.9800
C38 H38B 0.9800
C38 H38C 0.9800
C39 H39A 0.9800
C39 H39B 0.9800
C39 H39C 0.9800
C40 H40A 0.9800
C40 H40B 0.9800
C40 H40C 0.9800

loop_
_geom_torsion_atom_site_label_1
_geom_torsion_atom_site_label_2
_geom_torsion_atom_site_label_3
_geom_torsion_atom_site_label_4
_geom_torsion
C11 S1 C1 C2 -179.0(6)
C11 S1 C1 C9 -0.4(4)
C9 C1 C2 C21 178.2(5)
S1 C1 C2 C21 -3.2(9)
C9 C1 C2 C3 0.7(6)
S1 C1 C2 C3 179.3(4)
C1 C2 C3 C4 177.3(5)
C21 C2 C3 C4 -0.2(9)
C1 C2 C3 C8 -0.5(5)
C21 C2 C3 C8 -178.0(5)
C8 C3 C4 C5 -1.6(7)
C2 C3 C4 C5 -179.3(5)
C3 C4 C5 C6 0.0(9)
C4 C5 C6 C7 1.1(9)
C5 C6 C7 C8 -0.5(8)
C6 C7 C8 C3 -1.3(8)
C6 C7 C8 C9 179.2(5)
C4 C3 C8 C7 2.3(7)
C2 C3 C8 C7 -179.5(5)
C4 C3 C8 C9 -178.0(4)
C2 C3 C8 C9 0.1(5)
C2 C1 C9 C10 -179.1(4)
S1 C1 C9 C10 1.9(5)
C2 C1 C9 C8 -0.6(6)
S1 C1 C9 C8 -179.6(3)
C7 C8 C9 C10 -2.3(10)
C3 C8 C9 C10 178.1(6)
C7 C8 C9 C1 179.8(5)
C3 C8 C9 C1 0.3(5)
C1 C9 C10 C11 -2.7(6)
C8 C9 C10 C11 179.4(6)
C1 C9 C10 S2 178.7(4)
C8 C9 C10 S2 0.9(10)
C20 S2 C10 C9 175.7(6)
C20 S2 C10 C11 -2.9(4)
C9 C10 C11 C12 -175.6(4)
S2 C10 C11 C12 3.3(6)
C9 C10 C11 S1 2.5(6)
S2 C10 C11 S1 -178.6(2)
C1 S1 C11 C12 176.3(6)
C1 S1 C11 C10 -1.1(4)
C10 C11 C12 C20 -1.9(6)
S1 C11 C12 C20 -179.3(4)
C10 C11 C12 C13 172.9(6)
S1 C11 C12 C13 -4.5(11)
C11 C12 C13 C14 5.2(11)
C20 C12 C13 C14 -179.8(5)
C11 C12 C13 C18 -175.3(6)
C20 C12 C13 C18 -0.3(6)
C18 C13 C14 C15 0.9(8)
C12 C13 C14 C15 -179.6(5)
C13 C14 C15 C16 -2.0(8)
C14 C15 C16 C17 1.9(9)
C15 C16 C17 C18 -0.7(8)
C14 C13 C18 C17 0.3(8)
C12 C13 C18 C17 -179.3(4)
C14 C13 C18 C19 -179.9(5)
C12 C13 C18 C19 0.5(6)
C16 C17 C18 C13 -0.4(7)
C16 C17 C18 C19 179.8(5)
C13 C18 C19 C20 -0.5(5)
C17 C18 C19 C20 179.3(5)
C13 C18 C19 C31 -178.7(5)
C17 C18 C19 C31 1.1(9)
C31 C19 C20 C12 178.5(5)
C18 C19 C20 C12 0.3(5)
C31 C19 C20 S2 -5.9(9)
C18 C19 C20 S2 175.9(4)
C11 C12 C20 C19 176.5(4)
C13 C12 C20 C19 0.0(6)
C11 C12 C20 S2 -0.2(6)
C13 C12 C20 S2 -176.7(3)
C10 S2 C20 C19 -173.8(6)
C10 S2 C20 C12 1.8(4)
C1 C2 C21 C22 -31.6(8)
C3 C2 C21 C22 145.4(5)
C1 C2 C21 C26 146.8(5)
C3 C2 C21 C26 -36.2(8)
C26 C21 C22 C23 0.9(8)
C2 C21 C22 C23 179.4(5)
C21 C22 C23 C24 -0.5(9)
C22 C23 C24 C25 0.1(8)
C22 C23 C24 C27 177.9(5)
C23 C24 C25 C26 -0.2(8)
C27 C24 C25 C26 -178.1(5)
C24 C25 C26 C21 0.7(9)
C22 C21 C26 C25 -1.0(8)
C2 C21 C26 C25 -179.4(5)
C23 C24 C27 C30 -0.6(8)
C25 C24 C27 C30 177.2(6)
C23 C24 C27 C29 -120.4(6)
C25 C24 C27 C29 57.4(6)
C23 C24 C27 C28 119.5(6)
C25 C24 C27 C28 -62.7(7)
C20 C19 C31 C32 -34.9(7)
C18 C19 C31 C32 142.9(5)
C20 C19 C31 C36 142.7(5)
C18 C19 C31 C36 -39.5(7)
C36 C31 C32 C33 4.5(7)
C19 C31 C32 C33 -177.8(4)
C31 C32 C33 C34 -1.2(8)
C32 C33 C34 C35 -2.2(7)
C32 C33 C34 C37 175.3(5)
C33 C34 C35 C36 2.1(7)
C37 C34 C35 C36 -175.4(5)
C34 C35 C36 C31 1.3(8)
C32 C31 C36 C35 -4.5(7)
C19 C31 C36 C35 177.7(5)
C33 C34 C37 C38 129.3(5)
C35 C34 C37 C38 -53.3(7)
C33 C34 C37 C40 -110.4(6)
C35 C34 C37 C40 67.0(7)
C33 C34 C37 C39 9.3(7)
C35 C34 C37 C39 -173.3(5)
